data_1527356
loop_
_publ_author_name
'Evers, J.'
'Sendlinger, P.'
'Oehlinger, G.'
'Polborn, K.'

_publ_section_title
;
 Ternaere Phasen M Pt Ge (M= Ca, Eu, Sr, Ba) im LaIrSi- und im TiNiSi-Typ
;
_journal_name_full 'Journal of the Less-Common Metals'
_journal_page_first 23
_journal_page_last 29
_journal_volume 182
_journal_year 1992
_chemical_formula_sum 'Ca Ge Pt'
_space_group_IT_number 62
_symmetry_space_group_name_Hall '-P 2ac 2n'
_symmetry_space_group_name_H-M 'P n m a'
_cell_angle_alpha 90
_cell_angle_beta 90
_cell_angle_gamma 90
_cell_formula_units_Z 4
_cell_length_a 7.169
_cell_length_b 4.409
_cell_length_c 7.438
_cell_volume 235.101
_citation_journal_id_ASTM JCOMAH
_cod_data_source_file Evers_JCOMAH_1992_241.cif
_cod_data_source_block Ca1Ge1Pt1
_cod_original_cell_volume 235.1012
_cod_original_formula_sum 'Ca1 Ge1 Pt1'
_cod_database_code 1527356

loop_
_symmetry_equiv_pos_as_xyz
x,y,z
-x+1/2,-y,z+1/2
x+1/2,-y+1/2,-z+1/2
-x,y+1/2,-z
-x,-y,-z
x-1/2,y,-z-1/2
-x-1/2,y-1/2,z-1/2
x,-y-1/2,z

loop_
_atom_site_label
_atom_site_type_symbol
_atom_site_fract_x
_atom_site_fract_y
_atom_site_fract_z
_atom_site_occupancy
_atom_site_U_iso_or_equiv
Pt1 Pt 0.1973 0.25 0.0908 1 0.0
Ge1 Ge 0.3205 0.25 0.4156 1 0.0
Ca1 Ca 0.9934 0.25 0.6914 1 0.0
